data_7109753
loop_
_publ_author_name
'Wangkheimayum Marjit Singh'
'Mohammad Mirmohades'
'Reuben T. Jane'
'Travis A. White'
'Leif Hammarstrom'
'Anders Thapper'
'Reiner Lomoth'
'Sascha Ott'

_publ_section_title
;
 Voltammetric and spectroscopic characterization of early intermediates in
 the Co(II)-polypyridyl-catalyzed reduction of water
;
_journal_name_full Chem.Commun.
_journal_page_first 8638
_journal_paper_doi 10.1039/c3cc44655g
_journal_volume 49
_journal_year 2013
_chemical_formula_moiety 'C18 H18 Cl2 Co N4, C H4 O'
_chemical_formula_sum 'C19 H22 Cl2 Co N4 O'
_chemical_formula_weight 452.24
_chemical_melting_point ?
_chemical_name_common '[Co(bpma)Cl2]'
_chemical_name_systematic
; 
? 
;
_space_group_IT_number 14
_symmetry_cell_setting monoclinic
_symmetry_space_group_name_Hall '-P 2yn'
_symmetry_space_group_name_H-M 'P 1 21/n 1'
_atom_sites_solution_hydrogens geom
_atom_sites_solution_primary direct
_atom_sites_solution_secondary difmap
_audit_creation_method SHELXL-97
_cell_angle_alpha 90.00
_cell_angle_beta 104.561(7)
_cell_angle_gamma 90.00
_cell_formula_units_Z 4
_cell_length_a 8.3723(9)
_cell_length_b 15.8181(16)
_cell_length_c 15.0692(16)
_cell_measurement_reflns_used 2891
_cell_measurement_temperature 100(2)
_cell_measurement_theta_max 26.42
_cell_measurement_theta_min 1.90
_cell_volume 1931.6(4)
_computing_cell_refinement 'SAINT V7.68A(Bruker AXS, )'
_computing_data_collection 'APEX2  (Bruker AXS, 1)'
_computing_data_reduction 'SAINT V7.68A(Bruker AXS, )'
_computing_structure_refinement 'SHELXL-97 (Sheldrick, 2008)'
_computing_structure_solution 'SHELXS-97 (Sheldrick, 2008)'
_diffrn_ambient_temperature 100(2)
_diffrn_measured_fraction_theta_full 0.996
_diffrn_measured_fraction_theta_max 0.996
_diffrn_measurement_device_type 'Bruker Smart ApexII'
_diffrn_measurement_method '\w -scan'
_diffrn_radiation_monochromator graphite
_diffrn_radiation_source 'fine-focus sealed tube'
_diffrn_radiation_type MoK\a
_diffrn_radiation_wavelength 0.71073
_diffrn_reflns_av_R_equivalents 0.0689
_diffrn_reflns_av_sigmaI/netI 0.0693
_diffrn_reflns_limit_h_max 9
_diffrn_reflns_limit_h_min -10
_diffrn_reflns_limit_k_max 19
_diffrn_reflns_limit_k_min -19
_diffrn_reflns_limit_l_max 14
_diffrn_reflns_limit_l_min -18
_diffrn_reflns_number 14727
_diffrn_reflns_theta_full 26.42
_diffrn_reflns_theta_max 26.42
_diffrn_reflns_theta_min 1.90
_exptl_absorpt_coefficient_mu 1.182
_exptl_absorpt_correction_T_max 0.7454
_exptl_absorpt_correction_T_min 0.5645
_exptl_absorpt_correction_type multi-scan
_exptl_absorpt_process_details 'Sadabs (Sheldrick, 1996)'
_exptl_crystal_colour red
_exptl_crystal_density_diffrn 1.555
_exptl_crystal_density_method 'not measured'
_exptl_crystal_description block
_exptl_crystal_F_000 932
_exptl_crystal_size_max 0.3
_exptl_crystal_size_mid 0.25
_exptl_crystal_size_min 0.15
_refine_diff_density_max 0.976
_refine_diff_density_min -1.899
_refine_diff_density_rms 0.376
_refine_ls_extinction_method none
_refine_ls_goodness_of_fit_ref 1.131
_refine_ls_hydrogen_treatment constr
_refine_ls_matrix_type full
_refine_ls_number_parameters 246
_refine_ls_number_reflns 3958
_refine_ls_number_restraints 0
_refine_ls_restrained_S_all 1.131
_refine_ls_R_factor_all 0.0984
_refine_ls_R_factor_gt 0.0573
_refine_ls_shift/su_max 0.000
_refine_ls_shift/su_mean 0.000
_refine_ls_structure_factor_coef Fsqd
_refine_ls_weighting_details 'calc w=1/[\s^2^(Fo^2^)+(0.1540P)^2^+0.0000P] where P=(Fo^2^+2Fc^2^)/3'
_refine_ls_weighting_scheme calc
_refine_ls_wR_factor_gt 0.1587
_refine_ls_wR_factor_ref 0.2394
_reflns_number_gt 2891
_reflns_number_total 3958
_reflns_threshold_expression >2sigma(I)
_cod_data_source_file c3cc44655g.txt
_cod_data_source_block '[Co(bpma)Cl2]'
_cod_depositor_comments
;
The following automatic conversions were performed:

'_chemical_melting_point' value 'not determined' was changed to '?' -
the value is undefined or not given.

Automatic conversion script
Id: cif_fix_values 1891 2012-01-12 08:04:46Z andrius 
;
_cod_original_sg_symbol_H-M 'P 21/n'
_cod_database_code 7109753

loop_
_symmetry_equiv_pos_as_xyz
'x, y, z'
'-x+1/2, y+1/2, -z+1/2'
'-x, -y, -z'
'x-1/2, -y-1/2, z-1/2'

loop_
_atom_site_label
_atom_site_type_symbol
_atom_site_fract_x
_atom_site_fract_y
_atom_site_fract_z
_atom_site_U_iso_or_equiv
_atom_site_adp_type
_atom_site_occupancy
_atom_site_symmetry_multiplicity
_atom_site_calc_flag
_atom_site_refinement_flags
Co1 Co 0.42006(9) 0.60591(5) 0.22311(5) 0.0125(3) Uani 1 1 d .
Cl2 Cl 0.61490(16) 0.68181(9) 0.15906(9) 0.0166(3) Uani 1 1 d .
Cl1 Cl 0.58785(17) 0.63339(10) 0.37519(9) 0.0201(4) Uani 1 1 d .
C10 C 0.1991(7) 0.6427(4) 0.0377(4) 0.0177(12) Uani 1 1 d .
C13 C 0.0924(7) 0.5986(4) 0.2720(4) 0.0171(12) Uani 1 1 d .
N2 N 0.2918(6) 0.5809(3) 0.0860(3) 0.0136(10) Uani 1 1 d .
N4 N 0.2361(6) 0.5587(3) 0.2895(3) 0.0162(10) Uani 1 1 d .
N3 N 0.2238(6) 0.7028(3) 0.1885(3) 0.0161(10) Uani 1 1 d .
C5 C 0.4232(7) 0.4488(4) 0.1098(4) 0.0155(12) Uani 1 1 d .
C14 C -0.0319(7) 0.5784(4) 0.3138(4) 0.0185(12) Uani 1 1 d .
H14 H -0.1341 0.6078 0.2990 0.022 Uiso 1 1 calc R
C16 C 0.1477(8) 0.4727(4) 0.3972(4) 0.0231(13) Uani 1 1 d .
H16 H 0.1703 0.4285 0.4414 0.028 Uiso 1 1 calc R
C7 C 0.2226(7) 0.4900(4) -0.0429(4) 0.0185(12) Uani 1 1 d .
H7 H 0.2349 0.4371 -0.0703 0.022 Uiso 1 1 calc R
N1 N 0.4880(6) 0.4790(3) 0.1953(3) 0.0162(10) Uani 1 1 d .
C6 C 0.3069(7) 0.5062(4) 0.0478(4) 0.0143(11) Uani 1 1 d .
C18 C 0.2717(8) 0.7789(4) 0.2470(4) 0.0213(13) Uani 1 1 d .
H18A H 0.3764 0.8011 0.2390 0.032 Uiso 1 1 calc R
H18B H 0.2844 0.7636 0.3114 0.032 Uiso 1 1 calc R
H18C H 0.1858 0.8222 0.2292 0.032 Uiso 1 1 calc R
C11 C 0.2077(7) 0.7243(4) 0.0896(4) 0.0175(12) Uani 1 1 d .
H11A H 0.3040 0.7579 0.0833 0.021 Uiso 1 1 calc R
H11B H 0.1066 0.7580 0.0652 0.021 Uiso 1 1 calc R
C2 C 0.6539(8) 0.3548(4) 0.2303(4) 0.0232(13) Uani 1 1 d .
H2 H 0.7356 0.3237 0.2730 0.028 Uiso 1 1 calc R
C12 C 0.0649(7) 0.6662(4) 0.1990(4) 0.0176(12) Uani 1 1 d .
H12A H 0.0037 0.6416 0.1398 0.021 Uiso 1 1 calc R
H12B H -0.0037 0.7118 0.2151 0.021 Uiso 1 1 calc R
C15 C -0.0028(7) 0.5144(4) 0.3773(4) 0.0226(13) Uani 1 1 d .
H15 H -0.0853 0.4987 0.4075 0.027 Uiso 1 1 calc R
C1 C 0.5991(7) 0.4336(4) 0.2538(4) 0.0198(12) Uani 1 1 d .
H1 H 0.6435 0.4550 0.3139 0.024 Uiso 1 1 calc R
C17 C 0.2646(7) 0.4968(4) 0.3514(4) 0.0173(12) Uani 1 1 d .
H17 H 0.3678 0.4683 0.3645 0.021 Uiso 1 1 calc R
C3 C 0.5856(8) 0.3233(4) 0.1428(4) 0.0259(14) Uani 1 1 d .
H3 H 0.6197 0.2698 0.1255 0.031 Uiso 1 1 calc R
C4 C 0.4684(8) 0.3696(4) 0.0811(4) 0.0212(13) Uani 1 1 d .
H4 H 0.4199 0.3487 0.0212 0.025 Uiso 1 1 calc R
C8 C 0.1207(7) 0.5519(4) -0.0926(4) 0.0209(13) Uani 1 1 d .
H8 H 0.0603 0.5411 -0.1539 0.025 Uiso 1 1 calc R
C9 C 0.1077(7) 0.6294(4) -0.0523(4) 0.0210(13) Uani 1 1 d .
H9 H 0.0382 0.6725 -0.0851 0.025 Uiso 1 1 calc R
O100 O 0.4130(6) 0.6196(3) 0.5382(3) 0.0307(11) Uani 1 1 d .
H100 H 0.4532 0.6098 0.4935 0.046 Uiso 1 1 calc R
C100 C 0.2796(8) 0.6776(5) 0.5113(5) 0.0325(16) Uani 1 1 d .
H10A H 0.2165 0.6787 0.5580 0.049 Uiso 1 1 calc R
H10B H 0.2075 0.6598 0.4525 0.049 Uiso 1 1 calc R
H10C H 0.3230 0.7342 0.5050 0.049 Uiso 1 1 calc R

loop_
_atom_site_aniso_label
_atom_site_aniso_U_11
_atom_site_aniso_U_22
_atom_site_aniso_U_33
_atom_site_aniso_U_23
_atom_site_aniso_U_13
_atom_site_aniso_U_12
Co1 0.0119(4) 0.0133(5) 0.0129(4) -0.0003(3) 0.0040(3) 0.0010(3)
Cl2 0.0163(7) 0.0182(7) 0.0163(6) -0.0009(5) 0.0060(5) -0.0037(5)
Cl1 0.0163(7) 0.0299(9) 0.0139(6) -0.0019(6) 0.0036(5) -0.0015(6)
C10 0.019(3) 0.019(3) 0.016(3) 0.001(2) 0.005(2) 0.001(2)
C13 0.017(3) 0.020(3) 0.016(3) 0.000(2) 0.008(2) 0.001(2)
N2 0.015(2) 0.012(2) 0.016(2) -0.0025(18) 0.0083(19) 0.0000(19)
N4 0.016(2) 0.020(3) 0.014(2) -0.0015(19) 0.0055(19) 0.000(2)
N3 0.015(2) 0.017(3) 0.017(2) 0.0029(19) 0.0050(19) 0.002(2)
C5 0.016(3) 0.018(3) 0.015(3) -0.001(2) 0.009(2) -0.003(2)
C14 0.016(3) 0.020(3) 0.021(3) -0.006(2) 0.008(2) -0.001(2)
C16 0.025(3) 0.024(3) 0.022(3) -0.003(3) 0.010(3) 0.001(3)
C7 0.017(3) 0.021(3) 0.020(3) -0.006(2) 0.009(2) -0.005(2)
N1 0.013(2) 0.019(3) 0.018(2) -0.0014(19) 0.0069(19) -0.002(2)
C6 0.014(3) 0.016(3) 0.015(3) 0.000(2) 0.008(2) -0.003(2)
C18 0.025(3) 0.014(3) 0.024(3) -0.005(2) 0.004(3) 0.002(2)
C11 0.023(3) 0.014(3) 0.017(3) 0.002(2) 0.006(2) 0.003(2)
C2 0.024(3) 0.017(3) 0.031(3) 0.006(3) 0.011(3) 0.001(3)
C12 0.012(3) 0.021(3) 0.020(3) -0.001(2) 0.006(2) 0.002(2)
C15 0.019(3) 0.030(4) 0.020(3) 0.000(3) 0.007(2) -0.001(3)
C1 0.021(3) 0.020(3) 0.021(3) 0.003(2) 0.009(2) -0.001(3)
C17 0.020(3) 0.015(3) 0.018(3) 0.003(2) 0.006(2) 0.003(2)
C3 0.031(4) 0.014(3) 0.039(4) 0.004(3) 0.022(3) -0.003(3)
C4 0.024(3) 0.023(3) 0.018(3) 0.000(2) 0.009(3) -0.004(3)
C8 0.016(3) 0.030(4) 0.016(3) -0.004(2) 0.004(2) -0.006(3)
C9 0.016(3) 0.032(4) 0.014(3) 0.003(2) 0.002(2) 0.001(3)
O100 0.036(3) 0.036(3) 0.024(2) 0.002(2) 0.013(2) 0.000(2)
C100 0.028(4) 0.037(4) 0.033(4) -0.006(3) 0.009(3) 0.000(3)

loop_
_atom_type_symbol
_atom_type_description
_atom_type_scat_dispersion_real
_atom_type_scat_dispersion_imag
_atom_type_scat_source
C C 0.0033 0.0016 'International Tables Vol C Tables 4.2.6.8 and 6.1.1.4'
H H 0.0000 0.0000 'International Tables Vol C Tables 4.2.6.8 and 6.1.1.4'
Co Co 0.3494 0.9721 'International Tables Vol C Tables 4.2.6.8 and 6.1.1.4'
N N 0.0061 0.0033 'International Tables Vol C Tables 4.2.6.8 and 6.1.1.4'
Cl Cl 0.1484 0.1585 'International Tables Vol C Tables 4.2.6.8 and 6.1.1.4'
O O 0.0106 0.0060 'International Tables Vol C Tables 4.2.6.8 and 6.1.1.4'

loop_
_geom_angle_atom_site_label_1
_geom_angle_atom_site_label_2
_geom_angle_atom_site_label_3
_geom_angle
N2 Co1 N1 74.34(18)
N2 Co1 N4 98.14(17)
N1 Co1 N4 91.23(18)
N2 Co1 N3 74.59(17)
N1 Co1 N3 144.71(18)
N4 Co1 N3 77.04(18)
N2 Co1 Cl1 175.07(13)
N1 Co1 Cl1 103.51(13)
N4 Co1 Cl1 86.29(12)
N3 Co1 Cl1 108.69(13)
N2 Co1 Cl2 85.99(13)
N1 Co1 Cl2 98.49(12)
N4 Co1 Cl2 170.16(14)
N3 Co1 Cl2 95.61(13)
Cl1 Co1 Cl2 89.97(5)
N2 C10 C9 121.2(6)
N2 C10 C11 113.5(5)
C9 C10 C11 125.4(5)
N4 C13 C14 123.3(5)
N4 C13 C12 116.5(5)
C14 C13 C12 120.1(5)
C6 N2 C10 121.1(5)
C6 N2 Co1 120.5(4)
C10 N2 Co1 118.4(4)
C13 N4 C17 118.9(5)
C13 N4 Co1 117.3(4)
C17 N4 Co1 123.6(4)
C18 N3 C12 111.5(4)
C18 N3 C11 110.4(4)
C12 N3 C11 109.4(4)
C18 N3 Co1 110.4(3)
C12 N3 Co1 109.5(3)
C11 N3 Co1 105.5(3)
N1 C5 C4 122.2(5)
N1 C5 C6 115.2(5)
C4 C5 C6 122.5(5)
C15 C14 C13 117.8(6)
C17 C16 C15 118.6(6)
C8 C7 C6 119.4(5)
C1 N1 C5 119.3(5)
C1 N1 Co1 123.5(4)
C5 N1 Co1 116.9(4)
N2 C6 C7 120.3(5)
N2 C6 C5 113.0(5)
C7 C6 C5 126.6(5)
N3 C11 C10 107.7(4)
C3 C2 C1 118.4(6)
N3 C12 C13 112.0(4)
C14 C15 C16 119.6(6)
N1 C1 C2 122.2(6)
N4 C17 C16 121.8(5)
C4 C3 C2 120.2(6)
C3 C4 C5 117.7(5)
C9 C8 C7 119.5(5)
C8 C9 C10 118.4(6)

loop_
_geom_bond_atom_site_label_1
_geom_bond_atom_site_label_2
_geom_bond_distance
Co1 N2 2.113(4)
Co1 N1 2.155(5)
Co1 N4 2.169(5)
Co1 N3 2.212(5)
Co1 Cl1 2.4073(15)
Co1 Cl2 2.4136(14)
C10 N2 1.343(8)
C10 C9 1.396(8)
C10 C11 1.501(8)
C13 N4 1.326(7)
C13 C14 1.383(8)
C13 C12 1.509(8)
N2 C6 1.334(7)
N4 C17 1.332(7)
N3 C18 1.487(7)
N3 C12 1.495(7)
N3 C11 1.501(7)
C5 N1 1.354(7)
C5 C4 1.408(9)
C5 C6 1.479(8)
C14 C15 1.373(8)
C16 C17 1.385(8)
C16 C15 1.387(9)
C7 C8 1.388(9)
C7 C6 1.395(8)
N1 C1 1.321(7)
C2 C3 1.390(9)
C2 C1 1.405(9)
C3 C4 1.380(9)
C8 C9 1.386(9)
O100 C100 1.424(8)
